data_1577170
loop_
_publ_author_name
'Leypold, Mario'
'Poli, Lorenzo'
'Earl, Max'
'Putra, Okky D.'
'Kwapien, Karolina'
'Lewis, Richard J.'
'Murphy, John J.'
'Passamonti, Marta'
'von Sydow, Lena M.'
'Spelling, Victor'
'Asproudis, Ioannis'
'Sardana, Malvika'
'Gatti, Claudia'
'Seki, Hikaru'
'Lemaitre, Thomas'
'Juskaite, Radvile'
'Gopalakrishnan, Ranganath'
'Francis, Stuart J.'
'Gardelli, Cristina'
'Norrby, Per-Ola'
'Czechtizky, Werngard'

_publ_section_title
;
 Regioselective synthesis of aza-saccharins via anionic [1,4] Fries-type
 rearrangement of aryl sulfonimidoyl fluorides
;
_journal_name_full 'Chemical Science'
_journal_paper_doi 10.1039/D6SC00432F
_journal_year 2026
_chemical_formula_moiety 'C18 H18 N4 O3 S'
_chemical_formula_sum 'C18 H18 N4 O3 S'
_chemical_formula_weight 370.42
_space_group_crystal_system monoclinic
_space_group_IT_number 14
_space_group_name_Hall '-P 2ybc'
_space_group_name_H-M_alt 'P 1 21/c 1'
_atom_sites_solution_hydrogens geom
_atom_sites_solution_primary dual
_audit_creation_date 2022-12-01
_audit_creation_method
;
Olex2 1.5
(compiled 2022.04.07 svn.rca3783a0 for OlexSys, GUI svn.r6498)
;
_audit_update_record
;
2025-12-18 deposited with the CCDC.	2026-04-17 downloaded from the CCDC.
;
_cell_angle_alpha 90
_cell_angle_beta 100.6200(10)
_cell_angle_gamma 90
_cell_formula_units_Z 4
_cell_length_a 11.21200(10)
_cell_length_b 15.06670(10)
_cell_length_c 10.57580(10)
_cell_measurement_reflns_used 14281
_cell_measurement_temperature 100(2)
_cell_measurement_theta_max 78.7690
_cell_measurement_theta_min 2.9570
_cell_volume 1755.95(3)
_computing_cell_refinement 'CrysAlisPro 1.171.42.46a (Rigaku OD, 2022)'
_computing_data_collection 'CrysAlisPro 1.171.42.46a (Rigaku OD, 2022)'
_computing_data_reduction 'CrysAlisPro 1.171.42.46a (Rigaku OD, 2022)'
_computing_molecular_graphics 'Olex2 1.5 (Dolomanov et al., 2009)'
_computing_publication_material 'Olex2 1.5 (Dolomanov et al., 2009)'
_computing_structure_refinement 'SHELXL 2018/3 (Sheldrick, 2015)'
_computing_structure_solution 'SHELXT 2018/2 (Sheldrick, 2018)'
_diffrn_ambient_environment N~2~
_diffrn_ambient_temperature 100(2)
_diffrn_detector 'Hybrid Pixel Array Detector'
_diffrn_detector_area_resol_mean 10.0000
_diffrn_detector_type 'HyPix-Arc 100'
_diffrn_measured_fraction_theta_full 1.000
_diffrn_measured_fraction_theta_max 0.942
_diffrn_measurement_details
;
List of Runs (angles in degrees, time in seconds):

  # Type    Start    End  Width  t~exp~   \w     \q     \k     \f   Frames
#--------------------------------------------------------------------------
  1  \w     -8.00  21.00   0.50    0.05    --   32.00  99.00  30.91   58
  2  \w     11.00  39.00   0.50    0.05    --   40.00  81.00-135.17   56
  3  \w     40.00 135.00   0.50    0.05    --   64.00  72.00-134.94  190
  4  \w     95.00 171.00   0.50    0.08    --   96.59 125.00 -90.00  152
  5  \w     95.00 171.00   0.50    0.08    --   96.59 125.00 -60.00  152
  6  \w     91.00 171.00   0.50    0.08    --   96.59 131.00  48.00  160
  7  \w     16.00  43.00   0.50    0.05    --   44.00  79.00 152.05   54
  8  \w    -96.00 -20.00   0.50    0.05    --  -51.38 139.00-136.00  152
  9  \w    -96.00 -20.00   0.50    0.08    --  -79.95 139.00-136.00  152
 10  \w   -120.00 -80.00   0.50    0.05    --  -51.38 -77.00-180.00   80
 11  \w   -120.00 -80.00   0.50    0.05    --  -51.38 -77.00  30.00   80
 12  \w   -142.00-117.00   0.50    0.05    --  -68.00 -62.00  61.37   50
 13  \w    -35.00   0.00   0.50    0.08    --  -79.95  30.00   0.00   70
 14  \w    -35.00   0.00   0.50    0.08    --  -79.95  30.00  90.00   70
 15  \w    -35.00   0.00   0.50    0.08    --  -79.95  30.00 -30.00   70
 16  \w    -35.00   0.00   0.50    0.08    --  -79.95  30.00-150.00   70
 17  \w   -125.00 -70.00   0.50    0.05    --  -51.38-131.00 -22.00  110
 18  \w   -124.00 -64.00   0.50    0.05    --  -51.38-139.00 162.00  120
 19  \w   -153.00 -64.00   0.50    0.08    --  -79.95-139.00 162.00  178
 20  \w   -154.00 -70.00   0.50    0.08    --  -79.95-131.00 -22.00  168
 21  \w     19.00  51.00   0.50    0.08    --   96.59 -45.00 -30.00   64
 22  \w     19.00  51.00   0.50    0.08    --   96.59 -45.00-150.00   64
 23  \w     19.00  51.00   0.50    0.08    --   96.59 -45.00-180.00   64
 24  \w     40.00 105.00   0.50    0.08    --  108.39 -77.00 150.00  130
 25  \w     44.00 125.00   0.50    0.08    --  102.49-143.00 152.54  162
 26  \w     42.00 122.00   0.50    0.08    --   96.59-139.00 162.00  160
 27  \w     42.00 122.00   0.50    0.08    --  108.39-139.00 162.00  160
 28  \w     42.00 115.00   0.50    0.05    --   50.95-139.00 162.00  146
 29  \w     38.00 116.00   0.50    0.08    --  108.39-131.00 -22.00  156
 30  \w     38.00 116.00   0.50    0.08    --   96.59-131.00 -22.00  156
 31  \w     28.00 105.00   0.50    0.08    --   96.59 -95.00 -30.00  154
;
_diffrn_measurement_device 'four-circle diffractometer'
_diffrn_measurement_device_type 'XtaLAB Synergy, Dualflex, HyPix-Arc 100'
_diffrn_measurement_method '\w scans'
_diffrn_orient_matrix_type 'CrysAlisPro convention (1999,Acta A55,543-557)'
_diffrn_orient_matrix_UB_11 -0.0303975000
_diffrn_orient_matrix_UB_12 0.0995461000
_diffrn_orient_matrix_UB_13 -0.0159125000
_diffrn_orient_matrix_UB_21 0.1342233000
_diffrn_orient_matrix_UB_22 0.0230872000
_diffrn_orient_matrix_UB_23 0.0505145000
_diffrn_orient_matrix_UB_31 0.0248252000
_diffrn_orient_matrix_UB_32 -0.0031130000
_diffrn_orient_matrix_UB_33 -0.1384042000
_diffrn_radiation_monochromator mirror
_diffrn_radiation_probe x-ray
_diffrn_radiation_type 'Cu K\a'
_diffrn_radiation_wavelength 1.54184
_diffrn_reflns_av_R_equivalents 0.0304
_diffrn_reflns_av_unetI/netI 0.0196
_diffrn_reflns_Laue_measured_fraction_full 1.000
_diffrn_reflns_Laue_measured_fraction_max 0.942
_diffrn_reflns_limit_h_max 14
_diffrn_reflns_limit_h_min -13
_diffrn_reflns_limit_k_max 17
_diffrn_reflns_limit_k_min -18
_diffrn_reflns_limit_l_max 10
_diffrn_reflns_limit_l_min -13
_diffrn_reflns_number 23572
_diffrn_reflns_point_group_measured_fraction_full 1.000
_diffrn_reflns_point_group_measured_fraction_max 0.942
_diffrn_reflns_theta_full 67.684
_diffrn_reflns_theta_max 79.292
_diffrn_reflns_theta_min 4.012
_diffrn_source 'micro-focus sealed X-ray tube'
_diffrn_source_type 'PhotonJet (Cu) X-ray Source'
_exptl_absorpt_coefficient_mu 1.869
_exptl_absorpt_correction_T_max 1.000
_exptl_absorpt_correction_T_min 0.748
_exptl_absorpt_correction_type gaussian
_exptl_absorpt_process_details
;
CrysAlisPro 1.171.42.46a (Rigaku Oxford Diffraction, 2022)
Numerical absorption correction based on gaussian integration over
a multifaceted crystal model
Empirical absorption correction using spherical harmonics,
implemented in SCALE3 ABSPACK scaling algorithm.
;
_exptl_crystal_colour 'clear colourless'
_exptl_crystal_colour_lustre clear
_exptl_crystal_colour_primary colourless
_exptl_crystal_density_diffrn 1.401
_exptl_crystal_description sort
_exptl_crystal_F_000 776
_exptl_crystal_preparation 'The material was recrystallized from methanol by slow evaporation'
_exptl_crystal_recrystallization_method 'The material was recrystallised from methanol by slow evaporation'
_exptl_crystal_size_max 0.248
_exptl_crystal_size_mid 0.145
_exptl_crystal_size_min 0.1
_refine_diff_density_max 0.302
_refine_diff_density_min -0.384
_refine_diff_density_rms 0.043
_refine_ls_extinction_coef 0.00176(16)
_refine_ls_extinction_expression Fc^*^=kFc[1+0.001xFc^2^\l^3^/sin(2\q)]^-1/4^
_refine_ls_extinction_method 'SHELXL-2018/3 (Sheldrick 2018)'
_refine_ls_goodness_of_fit_ref 1.047
_refine_ls_hydrogen_treatment constr
_refine_ls_matrix_type full
_refine_ls_number_parameters 240
_refine_ls_number_reflns 3579
_refine_ls_number_restraints 0
_refine_ls_restrained_S_all 1.047
_refine_ls_R_factor_all 0.0320
_refine_ls_R_factor_gt 0.0305
_refine_ls_shift/su_max 0.001
_refine_ls_shift/su_mean 0.000
_refine_ls_structure_factor_coef Fsqd
_refine_ls_weighting_details 'w=1/[\s^2^(Fo^2^)+(0.0337P)^2^+0.9574P] where P=(Fo^2^+2Fc^2^)/3'
_refine_ls_weighting_scheme calc
_refine_ls_wR_factor_gt 0.0768
_refine_ls_wR_factor_ref 0.0776
_reflns_Friedel_coverage 0.000
_reflns_number_gt 3397
_reflns_number_total 3579
_reflns_threshold_expression 'I > 2\s(I)'
_cod_data_source_file d6sc00432f2.cif
_cod_data_source_block az14263847
_cod_database_code 1577170
_shelx_shelxl_version_number 2018/3
_chemical_oxdiff_formula 'C H N O S'
_chemical_oxdiff_usercomment Mario
_shelx_space_group_comment
;
The symmetry employed for this shelxl refinement is uniquely defined
by the following loop, which should always be used as a source of
symmetry information in preference to the above space-group names.
They are only intended as comments.
;
_shelx_estimated_absorpt_t_max 0.835
_shelx_estimated_absorpt_t_min 0.654
_olex2_refinement_description
;
1. Fixed Uiso
 At 1.2 times of:
  All C(H) groups
 At 1.5 times of:
  All C(H,H,H) groups
2.a Aromatic/amide H refined with riding coordinates:
 C4(H4), C5(H5), C15(H15), C16(H16), C17(H17), C18(H18)
2.b Idealised Me refined as rotating group:
 C10(H10A,H10B,H10C), C11(H11A,H11B,H11C), C12(H12A,H12B,H12C), C13(H13A,H13B,
 H13C)
;
_olex2_exptl_crystal_mounting_method 'The crystal was mounted on a MITIGEN holder in perfluoroether oil'
_olex2_submission_original_sample_id PSX_273
_olex2_submission_special_instructions 'No special instructions were received'
_oxdiff_exptl_absorpt_empirical_details
;
Empirical correction (ABSPACK) includes:
- Absorption correction using spherical harmonics
- Frame scaling
;
_oxdiff_exptl_absorpt_empirical_full_max 1.297
_oxdiff_exptl_absorpt_empirical_full_min 0.818

loop_
_space_group_symop_operation_xyz
'x, y, z'
'-x, y+1/2, -z+1/2'
'-x, -y, -z'
'x, -y-1/2, z-1/2'

loop_
_atom_site_label
_atom_site_type_symbol
_atom_site_fract_x
_atom_site_fract_y
_atom_site_fract_z
_atom_site_U_iso_or_equiv
_atom_site_adp_type
_atom_site_occupancy
_atom_site_site_symmetry_order
_atom_site_calc_flag
_atom_site_refinement_flags_posn
_atom_site_refinement_flags_adp
_atom_site_refinement_flags_occupancy
_atom_site_disorder_assembly
_atom_site_disorder_group
S1 S 0.64345(3) 0.76846(2) 0.21753(3) 0.01463(10) Uani 1 1 d . . . . .
O1 O 0.63565(8) 0.77376(6) 0.08101(8) 0.0187(2) Uani 1 1 d . . . . .
O2 O 0.48970(8) 0.90962(6) 0.41098(9) 0.0196(2) Uani 1 1 d . . . . .
O3 O 0.22127(8) 0.61478(6) 0.38561(8) 0.0168(2) Uani 1 1 d . . . . .
N1 N 0.23043(11) 0.82151(8) 0.50223(12) 0.0253(3) Uani 1 1 d . . . . .
N2 N 0.62609(10) 0.85569(7) 0.29161(10) 0.0172(2) Uani 1 1 d . . . . .
N3 N 0.77882(10) 0.73237(7) 0.28299(10) 0.0182(2) Uani 1 1 d . . . . .
N4 N 0.73995(10) 0.60409(7) 0.16228(10) 0.0176(2) Uani 1 1 d . . . . .
C1 C 0.29326(12) 0.78356(9) 0.44688(12) 0.0181(3) Uani 1 1 d . . . . .
C2 C 0.36372(11) 0.72916(9) 0.37557(12) 0.0155(3) Uani 1 1 d . . . . .
C3 C 0.32423(11) 0.64173(9) 0.34571(11) 0.0153(3) Uani 1 1 d . . . . .
C4 C 0.38387(11) 0.58768(9) 0.26989(12) 0.0168(3) Uani 1 1 d . . . . .
H4 H 0.354896 0.529251 0.249150 0.020 Uiso 1 1 calc R U . . .
C5 C 0.48507(11) 0.61825(9) 0.22438(12) 0.0160(3) Uani 1 1 d . . . . .
H5 H 0.524869 0.582445 0.170942 0.019 Uiso 1 1 calc R U . . .
C6 C 0.52558(11) 0.70333(9) 0.26029(12) 0.0154(3) Uani 1 1 d . . . . .
C7 C 0.46739(11) 0.75918(9) 0.33315(11) 0.0152(3) Uani 1 1 d . . . . .
C8 C 0.52620(11) 0.84943(9) 0.35230(12) 0.0163(3) Uani 1 1 d . . . . .
C9 C 0.23225(11) 0.55833(9) 0.50259(12) 0.0178(3) Uani 1 1 d . . . . .
C10 C 0.22844(15) 0.46205(10) 0.46102(15) 0.0286(3) Uani 1 1 d . . . . .
H10A H 0.154447 0.451233 0.397524 0.043 Uiso 1 1 calc R U . . .
H10B H 0.228811 0.423762 0.535997 0.043 Uiso 1 1 calc R U . . .
H10C H 0.299598 0.448843 0.422625 0.043 Uiso 1 1 calc R U . . .
C11 C 0.12179(13) 0.58451(11) 0.55805(14) 0.0263(3) Uani 1 1 d . . . . .
H11A H 0.128538 0.646965 0.584299 0.039 Uiso 1 1 calc R U . . .
H11B H 0.117067 0.547290 0.632958 0.039 Uiso 1 1 calc R U . . .
H11C H 0.048412 0.576202 0.492723 0.039 Uiso 1 1 calc R U . . .
C12 C 0.34811(13) 0.57901(11) 0.59687(14) 0.0275(3) Uani 1 1 d . . . . .
H12A H 0.418338 0.563303 0.558326 0.041 Uiso 1 1 calc R U . . .
H12B H 0.350061 0.544584 0.675849 0.041 Uiso 1 1 calc R U . . .
H12C H 0.350792 0.642498 0.617344 0.041 Uiso 1 1 calc R U . . .
C13 C 0.85189(13) 0.77496(10) 0.39609(13) 0.0249(3) Uani 1 1 d . . . . .
H13A H 0.909043 0.816621 0.368288 0.037 Uiso 1 1 calc R U . . .
H13B H 0.897024 0.729573 0.451741 0.037 Uiso 1 1 calc R U . . .
H13C H 0.798419 0.807146 0.443774 0.037 Uiso 1 1 calc R U . . .
C14 C 0.82491(11) 0.65859(9) 0.22325(12) 0.0164(3) Uani 1 1 d . . . . .
C15 C 0.94888(12) 0.64617(10) 0.23026(12) 0.0199(3) Uani 1 1 d . . . . .
H15 H 1.006571 0.686920 0.274474 0.024 Uiso 1 1 calc R U . . .
C16 C 0.98444(12) 0.57172(10) 0.16988(12) 0.0219(3) Uani 1 1 d . . . . .
H16 H 1.068197 0.560252 0.172656 0.026 Uiso 1 1 calc R U . . .
C17 C 0.89784(12) 0.51395(9) 0.10543(12) 0.0206(3) Uani 1 1 d . . . . .
H17 H 0.921047 0.462566 0.063870 0.025 Uiso 1 1 calc R U . . .
C18 C 0.77636(12) 0.53307(9) 0.10313(12) 0.0190(3) Uani 1 1 d . . . . .
H18 H 0.716591 0.494246 0.057805 0.023 Uiso 1 1 calc R U . . .

loop_
_atom_site_aniso_label
_atom_site_aniso_U_11
_atom_site_aniso_U_22
_atom_site_aniso_U_33
_atom_site_aniso_U_23
_atom_site_aniso_U_13
_atom_site_aniso_U_12
S1 0.01497(16) 0.01325(17) 0.01561(16) 0.00025(11) 0.00265(11) -0.00138(11)
O1 0.0216(5) 0.0186(5) 0.0159(4) 0.0015(4) 0.0031(3) -0.0019(4)
O2 0.0228(5) 0.0150(5) 0.0211(5) -0.0024(4) 0.0045(4) 0.0012(4)
O3 0.0139(4) 0.0186(5) 0.0179(4) 0.0034(4) 0.0029(3) -0.0015(4)
N1 0.0261(6) 0.0209(6) 0.0308(6) -0.0009(5) 0.0102(5) 0.0016(5)
N2 0.0184(5) 0.0135(5) 0.0203(5) -0.0009(4) 0.0049(4) -0.0011(4)
N3 0.0159(5) 0.0194(6) 0.0185(5) -0.0045(4) 0.0009(4) 0.0002(4)
N4 0.0178(5) 0.0178(6) 0.0178(5) -0.0005(4) 0.0047(4) -0.0015(4)
C1 0.0181(6) 0.0153(6) 0.0207(6) 0.0015(5) 0.0029(5) -0.0011(5)
C2 0.0160(6) 0.0150(6) 0.0153(6) 0.0013(5) 0.0019(4) 0.0014(5)
C3 0.0137(5) 0.0173(6) 0.0143(6) 0.0031(5) 0.0010(4) 0.0000(5)
C4 0.0182(6) 0.0140(6) 0.0174(6) 0.0001(5) 0.0014(5) -0.0007(5)
C5 0.0163(6) 0.0154(6) 0.0160(6) 0.0001(5) 0.0020(4) 0.0001(5)
C6 0.0152(6) 0.0161(6) 0.0146(6) 0.0021(5) 0.0019(4) 0.0000(5)
C7 0.0162(6) 0.0141(6) 0.0146(6) 0.0015(5) 0.0010(4) 0.0009(5)
C8 0.0164(6) 0.0157(6) 0.0155(6) 0.0018(5) 0.0000(5) 0.0002(5)
C9 0.0192(6) 0.0177(7) 0.0169(6) 0.0033(5) 0.0042(5) -0.0008(5)
C10 0.0404(8) 0.0177(7) 0.0304(8) 0.0015(6) 0.0132(6) -0.0020(6)
C11 0.0262(7) 0.0305(8) 0.0246(7) 0.0040(6) 0.0113(6) 0.0011(6)
C12 0.0251(7) 0.0320(8) 0.0229(7) 0.0087(6) -0.0025(5) -0.0048(6)
C13 0.0218(7) 0.0289(8) 0.0220(7) -0.0097(6) -0.0014(5) 0.0003(6)
C14 0.0182(6) 0.0168(6) 0.0145(6) 0.0006(5) 0.0034(5) 0.0000(5)
C15 0.0169(6) 0.0232(7) 0.0188(6) -0.0017(5) 0.0016(5) -0.0014(5)
C16 0.0184(6) 0.0276(7) 0.0200(6) -0.0002(6) 0.0048(5) 0.0031(6)
C17 0.0233(6) 0.0204(7) 0.0190(6) -0.0005(5) 0.0066(5) 0.0022(5)
C18 0.0216(6) 0.0176(7) 0.0183(6) -0.0008(5) 0.0052(5) -0.0023(5)

loop_
_atom_type_symbol
_atom_type_description
_atom_type_scat_dispersion_real
_atom_type_scat_dispersion_imag
_atom_type_scat_source
C C 0.0181 0.0091 'International Tables Vol C Tables 4.2.6.8 and 6.1.1.4'
H H 0.0000 0.0000 'International Tables Vol C Tables 4.2.6.8 and 6.1.1.4'
N N 0.0311 0.0180 'International Tables Vol C Tables 4.2.6.8 and 6.1.1.4'
O O 0.0492 0.0322 'International Tables Vol C Tables 4.2.6.8 and 6.1.1.4'
S S 0.3331 0.5567 'International Tables Vol C Tables 4.2.6.8 and 6.1.1.4'

loop_
_exptl_crystal_face_index_h
_exptl_crystal_face_index_k
_exptl_crystal_face_index_l
_exptl_crystal_face_perp_dist
1 5 0 0.0452
2 0 -5 0.0866
-1 -5 2 0.0501
1 5 -2 0.0501
-1 -5 0 0.0588
1 0 0 0.0586
-1 0 0 0.0727
-5 -1 -4 0.0881
-2 3 5 0.1342
-3 -5 1 0.0409
3 -5 3 0.0756
1 -5 1 0.0554

loop_
_geom_angle_atom_site_label_1
_geom_angle_atom_site_label_2
_geom_angle_atom_site_label_3
_geom_angle
_geom_angle_site_symmetry_1
_geom_angle_site_symmetry_3
_geom_angle_publ_flag
O1 S1 N2 117.97(6) . . ?
O1 S1 N3 108.88(6) . . ?
O1 S1 C6 112.25(6) . . ?
N2 S1 N3 104.99(6) . . ?
N2 S1 C6 99.82(6) . . ?
N3 S1 C6 112.62(6) . . ?
C3 O3 C9 118.89(9) . . ?
C8 N2 S1 111.07(9) . . ?
C13 N3 S1 122.22(9) . . ?
C14 N3 S1 117.09(9) . . ?
C14 N3 C13 120.67(11) . . ?
C14 N4 C18 117.80(11) . . ?
N1 C1 C2 174.53(14) . . ?
C3 C2 C1 117.97(11) . . ?
C7 C2 C1 123.51(12) . . ?
C7 C2 C3 118.52(12) . . ?
O3 C3 C2 117.34(11) . . ?
O3 C3 C4 121.79(12) . . ?
C4 C3 C2 120.70(11) . . ?
C3 C4 H4 119.6 . . ?
C5 C4 C3 120.89(12) . . ?
C5 C4 H4 119.6 . . ?
C4 C5 H5 121.4 . . ?
C6 C5 C4 117.23(12) . . ?
C6 C5 H5 121.4 . . ?
C5 C6 S1 131.56(10) . . ?
C7 C6 S1 104.83(9) . . ?
C7 C6 C5 123.35(12) . . ?
C2 C7 C8 128.18(11) . . ?
C6 C7 C2 119.21(12) . . ?
C6 C7 C8 112.57(11) . . ?
O2 C8 N2 124.15(12) . . ?
O2 C8 C7 124.25(11) . . ?
N2 C8 C7 111.59(11) . . ?
O3 C9 C10 108.22(10) . . ?
O3 C9 C11 102.97(10) . . ?
O3 C9 C12 111.03(10) . . ?
C10 C9 C11 112.34(12) . . ?
C10 C9 C12 111.26(12) . . ?
C11 C9 C12 110.71(12) . . ?
C9 C10 H10A 109.5 . . ?
C9 C10 H10B 109.5 . . ?
C9 C10 H10C 109.5 . . ?
H10A C10 H10B 109.5 . . ?
H10A C10 H10C 109.5 . . ?
H10B C10 H10C 109.5 . . ?
C9 C11 H11A 109.5 . . ?
C9 C11 H11B 109.5 . . ?
C9 C11 H11C 109.5 . . ?
H11A C11 H11B 109.5 . . ?
H11A C11 H11C 109.5 . . ?
H11B C11 H11C 109.5 . . ?
C9 C12 H12A 109.5 . . ?
C9 C12 H12B 109.5 . . ?
C9 C12 H12C 109.5 . . ?
H12A C12 H12B 109.5 . . ?
H12A C12 H12C 109.5 . . ?
H12B C12 H12C 109.5 . . ?
N3 C13 H13A 109.5 . . ?
N3 C13 H13B 109.5 . . ?
N3 C13 H13C 109.5 . . ?
H13A C13 H13B 109.5 . . ?
H13A C13 H13C 109.5 . . ?
H13B C13 H13C 109.5 . . ?
N4 C14 N3 114.29(11) . . ?
N4 C14 C15 124.18(12) . . ?
C15 C14 N3 121.52(12) . . ?
C14 C15 H15 121.5 . . ?
C16 C15 C14 117.00(12) . . ?
C16 C15 H15 121.5 . . ?
C15 C16 H16 120.0 . . ?
C15 C16 C17 120.01(12) . . ?
C17 C16 H16 120.0 . . ?
C16 C17 H17 120.8 . . ?
C16 C17 C18 118.33(13) . . ?
C18 C17 H17 120.8 . . ?
N4 C18 C17 122.66(12) . . ?
N4 C18 H18 118.7 . . ?
C17 C18 H18 118.7 . . ?

loop_
_geom_bond_atom_site_label_1
_geom_bond_atom_site_label_2
_geom_bond_distance
_geom_bond_site_symmetry_2
_geom_bond_publ_flag
S1 O1 1.4326(9) . ?
S1 N2 1.5605(11) . ?
S1 N3 1.6406(11) . ?
S1 C6 1.7704(13) . ?
O2 C8 1.2119(16) . ?
O3 C3 1.3620(14) . ?
O3 C9 1.4876(15) . ?
N1 C1 1.1480(18) . ?
N2 C8 1.3928(16) . ?
N3 C13 1.4672(16) . ?
N3 C14 1.4220(17) . ?
N4 C14 1.3308(17) . ?
N4 C18 1.3405(17) . ?
C1 C2 1.4436(18) . ?
C2 C3 1.4069(18) . ?
C2 C7 1.3961(17) . ?
C3 C4 1.3968(18) . ?
C4 H4 0.9500 . ?
C4 C5 1.3900(17) . ?
C5 H5 0.9500 . ?
C5 C6 1.3894(18) . ?
C6 C7 1.3830(18) . ?
C7 C8 1.5084(18) . ?
C9 C10 1.5141(19) . ?
C9 C11 1.5169(18) . ?
C9 C12 1.5171(18) . ?
C10 H10A 0.9800 . ?
C10 H10B 0.9800 . ?
C10 H10C 0.9800 . ?
C11 H11A 0.9800 . ?
C11 H11B 0.9800 . ?
C11 H11C 0.9800 . ?
C12 H12A 0.9800 . ?
C12 H12B 0.9800 . ?
C12 H12C 0.9800 . ?
C13 H13A 0.9800 . ?
C13 H13B 0.9800 . ?
C13 H13C 0.9800 . ?
C14 C15 1.3909(17) . ?
C15 H15 0.9500 . ?
C15 C16 1.3853(19) . ?
C16 H16 0.9500 . ?
C16 C17 1.386(2) . ?
C17 H17 0.9500 . ?
C17 C18 1.3880(18) . ?
C18 H18 0.9500 . ?

loop_
_geom_torsion_atom_site_label_1
_geom_torsion_atom_site_label_2
_geom_torsion_atom_site_label_3
_geom_torsion_atom_site_label_4
_geom_torsion
_geom_torsion_site_symmetry_1
_geom_torsion_site_symmetry_2
_geom_torsion_site_symmetry_3
_geom_torsion_site_symmetry_4
_geom_torsion_publ_flag
S1 N2 C8 O2 -176.32(10) . . . . ?
S1 N2 C8 C7 2.31(13) . . . . ?
S1 N3 C14 N4 -28.79(15) . . . . ?
S1 N3 C14 C15 151.47(11) . . . . ?
S1 C6 C7 C2 175.93(9) . . . . ?
S1 C6 C7 C8 -2.06(12) . . . . ?
O1 S1 N2 C8 118.61(9) . . . . ?
O1 S1 N3 C13 133.00(11) . . . . ?
O1 S1 N3 C14 -45.36(11) . . . . ?
O1 S1 C6 C5 51.47(14) . . . . ?
O1 S1 C6 C7 -122.69(9) . . . . ?
O3 C3 C4 C5 176.49(11) . . . . ?
N2 S1 N3 C13 5.80(12) . . . . ?
N2 S1 N3 C14 -172.57(9) . . . . ?
N2 S1 C6 C5 177.27(12) . . . . ?
N2 S1 C6 C7 3.11(10) . . . . ?
N3 S1 N2 C8 -119.95(9) . . . . ?
N3 S1 C6 C5 -71.84(13) . . . . ?
N3 S1 C6 C7 114.00(9) . . . . ?
N3 C14 C15 C16 179.37(12) . . . . ?
N4 C14 C15 C16 -0.3(2) . . . . ?
C1 C2 C3 O3 0.49(17) . . . . ?
C1 C2 C3 C4 175.84(11) . . . . ?
C1 C2 C7 C6 -177.01(12) . . . . ?
C1 C2 C7 C8 0.6(2) . . . . ?
C2 C3 C4 C5 1.35(19) . . . . ?
C2 C7 C8 O2 0.9(2) . . . . ?
C2 C7 C8 N2 -177.70(12) . . . . ?
C3 O3 C9 C10 -91.71(13) . . . . ?
C3 O3 C9 C11 149.18(11) . . . . ?
C3 O3 C9 C12 30.66(16) . . . . ?
C3 C2 C7 C6 1.92(18) . . . . ?
C3 C2 C7 C8 179.56(11) . . . . ?
C3 C4 C5 C6 1.64(18) . . . . ?
C4 C5 C6 S1 -176.18(10) . . . . ?
C4 C5 C6 C7 -2.94(18) . . . . ?
C5 C6 C7 C2 1.16(19) . . . . ?
C5 C6 C7 C8 -176.84(11) . . . . ?
C6 S1 N2 C8 -3.18(10) . . . . ?
C6 S1 N3 C13 -101.83(12) . . . . ?
C6 S1 N3 C14 79.80(11) . . . . ?
C6 C7 C8 O2 178.69(12) . . . . ?
C6 C7 C8 N2 0.08(15) . . . . ?
C7 C2 C3 O3 -178.50(10) . . . . ?
C7 C2 C3 C4 -3.15(18) . . . . ?
C9 O3 C3 C2 -101.30(13) . . . . ?
C9 O3 C3 C4 83.41(14) . . . . ?
C13 N3 C14 N4 152.82(12) . . . . ?
C13 N3 C14 C15 -26.92(18) . . . . ?
C14 N4 C18 C17 1.22(19) . . . . ?
C14 C15 C16 C17 0.46(19) . . . . ?
C15 C16 C17 C18 0.2(2) . . . . ?
C16 C17 C18 N4 -1.1(2) . . . . ?
C18 N4 C14 N3 179.78(11) . . . . ?
C18 N4 C14 C15 -0.50(19) . . . . ?

loop_
_exptl_oxdiff_crystal_face_indexfrac_h
_exptl_oxdiff_crystal_face_indexfrac_k
_exptl_oxdiff_crystal_face_indexfrac_l
_exptl_oxdiff_crystal_face_x
_exptl_oxdiff_crystal_face_y
_exptl_oxdiff_crystal_face_z
1.0003 4.9973 0.0002 0.4671 0.2496 0.0092
2.0036 0.0021 -5.0049 0.0189 0.0162 0.7424
-1.0015 -4.9982 2.0017 -0.4990 -0.1487 -0.2863
1.0015 4.9982 -2.0017 0.4990 0.1487 0.2863
-1.0003 -4.9973 -0.0002 -0.4671 -0.2496 -0.0092
1.0003 0.0000 0.0000 -0.0304 0.1343 0.0248
-1.0003 -0.0000 -0.0000 0.0304 -0.1343 -0.0248
-4.9988 -0.9981 -4.0040 0.1163 -0.8963 0.4332
-2.0036 2.9963 5.0050 0.2795 0.0531 -0.7518
-3.0014 -4.9978 1.0007 -0.4222 -0.4677 -0.1975
2.9989 -4.9984 3.0027 -0.6365 0.4388 -0.3256
0.9996 -4.9977 1.0007 -0.5438 0.0693 -0.0981
